data_7022796
loop_
_publ_author_name
'Kim, Jin Hoon'
'Hwang, In Hong'
'Jang, Seung Pyo'
'Kang, Juhye'
'Kim, Sumi'
'Noh, Insup'
'Kim, Youngmee'
'Kim, Cheal'
'Harrison, Roger G.'

_publ_section_title
;
 Zinc sensors with lower binding affinities for cellular imaging.
;
_journal_issue 15
_journal_name_full 'Dalton transactions (Cambridge, England : 2003)'
_journal_page_first 5500
_journal_page_last 5507
_journal_paper_doi 10.1039/c3dt33024a
_journal_volume 42
_journal_year 2013
_chemical_formula_sum 'C48.5 H48 N14 O16.5 Zn2'
_chemical_formula_weight 1221.75
_chemical_name_systematic
;
?
;
_space_group_IT_number 14
_symmetry_cell_setting monoclinic
_symmetry_space_group_name_Hall '-P 2ybc'
_symmetry_space_group_name_H-M 'P 1 21/c 1'
_atom_sites_solution_hydrogens geom
_atom_sites_solution_primary direct
_atom_sites_solution_secondary difmap
_audit_creation_method SHELXTL
_cell_angle_alpha 90.00
_cell_angle_beta 97.57(3)
_cell_angle_gamma 90.00
_cell_formula_units_Z 4
_cell_length_a 12.458(3)
_cell_length_b 33.214(7)
_cell_length_c 13.177(3)
_cell_measurement_reflns_used 1443
_cell_measurement_temperature 293(2)
_cell_measurement_theta_max 19.17
_cell_measurement_theta_min 2.51
_cell_volume 5405(2)
_computing_cell_refinement 'Bruker SMART'
_computing_data_collection 'Bruker SMART'
_computing_data_reduction 'Bruker SAINT'
_computing_molecular_graphics 'Bruker SHELXTL'
_computing_publication_material 'Bruker SHELXTL'
_computing_structure_refinement 'SHELXL-97 (Sheldrick, 1997)'
_computing_structure_solution 'SHELXS-97 (Sheldrick, 1990)'
_diffrn_ambient_temperature 293(2)
_diffrn_measured_fraction_theta_full 0.993
_diffrn_measured_fraction_theta_max 0.993
_diffrn_measurement_device_type 'CCD area detector'
_diffrn_measurement_method 'phi and omega scans'
_diffrn_radiation_monochromator graphite
_diffrn_radiation_source 'fine-focus sealed tube'
_diffrn_radiation_type MoK\a
_diffrn_radiation_wavelength 0.71073
_diffrn_reflns_av_R_equivalents 0.0432
_diffrn_reflns_av_sigmaI/netI 0.0630
_diffrn_reflns_limit_h_max 14
_diffrn_reflns_limit_h_min -15
_diffrn_reflns_limit_k_max 27
_diffrn_reflns_limit_k_min -40
_diffrn_reflns_limit_l_max 15
_diffrn_reflns_limit_l_min -16
_diffrn_reflns_number 29974
_diffrn_reflns_theta_full 26.00
_diffrn_reflns_theta_max 26.00
_diffrn_reflns_theta_min 1.76
_exptl_absorpt_coefficient_mu 0.971
_exptl_absorpt_correction_T_max 0.953
_exptl_absorpt_correction_T_min 0.729
_exptl_absorpt_correction_type multi-scan
_exptl_absorpt_process_details '(SADABS; Bruker, 1997)'
_exptl_crystal_colour colorless
_exptl_crystal_density_diffrn 1.501
_exptl_crystal_density_method 'not measured'
_exptl_crystal_description block
_exptl_crystal_F_000 2516
_exptl_crystal_size_max 0.40
_exptl_crystal_size_mid 0.28
_exptl_crystal_size_min 0.05
_refine_diff_density_max 1.614
_refine_diff_density_min -0.625
_refine_diff_density_rms 0.108
_refine_ls_extinction_method none
_refine_ls_goodness_of_fit_ref 1.045
_refine_ls_hydrogen_treatment constr
_refine_ls_matrix_type full
_refine_ls_number_parameters 718
_refine_ls_number_reflns 10545
_refine_ls_number_restraints 31
_refine_ls_restrained_S_all 1.072
_refine_ls_R_factor_all 0.1020
_refine_ls_R_factor_gt 0.0709
_refine_ls_shift/su_max 0.000
_refine_ls_shift/su_mean 0.000
_refine_ls_structure_factor_coef Fsqd
_refine_ls_weighting_details 'calc w=1/[\s^2^(Fo^2^)+(0.1395P)^2^+2.9197P] where P=(Fo^2^+2Fc^2^)/3'
_refine_ls_weighting_scheme calc
_refine_ls_wR_factor_gt 0.2038
_refine_ls_wR_factor_ref 0.2248
_reflns_number_gt 7156
_reflns_number_total 10545
_reflns_threshold_expression >2sigma(I)
_cod_data_source_file c3dt33024a.txt
_cod_data_source_block I
_cod_depositor_comments
;
The following automatic conversions were performed:

'_symmetry_cell_setting' value 'Monoclinic' changed to 'monoclinic'
according to /home/saulius/struct/CIF-dictionaries/cif_core.dic
dictionary named 'cif_core.dic' version 2.4.2 from 2011-04-26.

Automatic conversion script
Id: cif_fix_values 1891 2012-01-12 08:04:46Z andrius 
;
_cod_original_cell_volume 5404.9(19)
_cod_original_sg_symbol_H-M P2(1)/c
_cod_original_formula_sum 'C48.50 H48 N14 O16.50 Zn2'
_cod_database_code 7022796

loop_
_symmetry_equiv_pos_as_xyz
'x, y, z'
'-x, y+1/2, -z+1/2'
'-x, -y, -z'
'x, -y-1/2, z-1/2'

loop_
_atom_site_label
_atom_site_type_symbol
_atom_site_fract_x
_atom_site_fract_y
_atom_site_fract_z
_atom_site_U_iso_or_equiv
_atom_site_adp_type
_atom_site_occupancy
_atom_site_symmetry_multiplicity
_atom_site_calc_flag
_atom_site_refinement_flags
_atom_site_disorder_assembly
_atom_site_disorder_group
Zn1 Zn 0.87026(4) 0.104594(17) 0.38255(4) 0.03369(19) Uani 1 1 d . . .
Zn2 Zn 0.27611(5) 0.08319(2) 0.08920(5) 0.0432(2) Uani 1 1 d . . .
N11 N 0.9071(3) 0.04306(12) 0.3800(3) 0.0354(9) Uani 1 1 d . . .
N12 N 1.0311(3) 0.10805(12) 0.3892(3) 0.0361(9) Uani 1 1 d . . .
N13 N 0.8915(3) 0.17038(12) 0.3532(3) 0.0378(9) Uani 1 1 d . . .
N14 N 0.7745(3) 0.11083(12) 0.2425(3) 0.0358(9) Uani 1 1 d . . .
N15 N 0.7696(5) 0.29521(17) 0.2365(5) 0.0712(15) Uani 1 1 d . . .
N16 N 0.7854(4) 0.11453(13) 0.5654(3) 0.0416(10) Uani 1 1 d . . .
N21 N 0.2262(3) 0.02394(13) 0.1113(3) 0.0412(10) Uani 1 1 d . . .
N22 N 0.1158(3) 0.09241(13) 0.0775(3) 0.0373(9) Uani 1 1 d . . .
N23 N 0.2661(3) 0.15095(14) 0.0744(3) 0.0438(10) Uani 1 1 d . . .
N24 N 0.3715(3) 0.09937(14) 0.2217(3) 0.0434(10) Uani 1 1 d . . .
N26 N 0.3800(4) 0.05580(17) -0.0776(4) 0.0579(13) Uani 1 1 d . . .
O11 O 1.1791(3) 0.15143(12) 0.4088(3) 0.0540(10) Uani 1 1 d . . .
O12 O 0.7526(3) 0.10202(12) 0.4748(3) 0.0490(9) Uani 1 1 d . . .
O13 O 0.7240(4) 0.11256(13) 0.6304(3) 0.0695(13) Uani 1 1 d . . .
O14 O 0.8785(3) 0.12758(14) 0.5830(3) 0.0604(11) Uani 1 1 d . . .
O21 O -0.0239(3) 0.13478(11) 0.0114(3) 0.0465(9) Uani 1 1 d . . .
O22 O 0.2867(4) 0.0555(2) -0.1176(4) 0.107(2) Uani 1 1 d . . .
O23 O 0.3993(3) 0.07296(18) 0.0077(4) 0.0856(17) Uani 1 1 d . . .
O24 O 0.4541(5) 0.0431(2) -0.1183(4) 0.113(2) Uani 1 1 d . . .
C11 C 1.0156(4) 0.03671(15) 0.3803(3) 0.0351(11) Uani 1 1 d . . .
C12 C 0.8404(4) 0.01149(16) 0.3771(4) 0.0392(11) Uani 1 1 d . . .
H12 H 0.7668 0.0159 0.3779 0.047 Uiso 1 1 calc R . .
C13 C 0.8784(4) -0.02817(16) 0.3728(4) 0.0429(12) Uani 1 1 d . . .
H13 H 0.8301 -0.0496 0.3694 0.052 Uiso 1 1 calc R . .
C14 C 0.9863(4) -0.03514(15) 0.3734(4) 0.0415(12) Uani 1 1 d . . .
H14 H 1.0118 -0.0614 0.3710 0.050 Uiso 1 1 calc R . .
C15 C 1.0587(4) -0.00288(16) 0.3778(3) 0.0394(11) Uani 1 1 d . . .
C16 C 1.1736(4) -0.00731(17) 0.3809(4) 0.0443(13) Uani 1 1 d . . .
H16 H 1.2043 -0.0328 0.3802 0.053 Uiso 1 1 calc R . .
C17 C 1.2374(4) 0.02595(17) 0.3849(4) 0.0449(13) Uani 1 1 d . . .
H17 H 1.3116 0.0227 0.3851 0.054 Uiso 1 1 calc R . .
C18 C 1.1961(4) 0.06487(16) 0.3888(4) 0.0383(11) Uani 1 1 d . . .
H18 H 1.2431 0.0867 0.3925 0.046 Uiso 1 1 calc R . .
C19 C 1.0857(4) 0.07148(15) 0.3871(4) 0.0358(11) Uani 1 1 d . . .
C110 C 1.0800(4) 0.14430(16) 0.4000(4) 0.0395(11) Uani 1 1 d . . .
C111 C 1.0016(4) 0.17955(16) 0.4020(4) 0.0438(12) Uani 1 1 d . . .
H11A H 0.9987 0.1873 0.4726 0.053 Uiso 1 1 calc R . .
H11B H 1.0292 0.2024 0.3674 0.053 Uiso 1 1 calc R . .
C112 C 0.8866(4) 0.17001(16) 0.2410(4) 0.0416(12) Uani 1 1 d . . .
H11C H 0.9537 0.1592 0.2225 0.050 Uiso 1 1 calc R . .
H11D H 0.8785 0.1973 0.2152 0.050 Uiso 1 1 calc R . .
C113 C 0.7919(4) 0.14448(15) 0.1925(4) 0.0368(11) Uani 1 1 d . . .
C114 C 0.7321(5) 0.1543(2) 0.1004(4) 0.0537(15) Uani 1 1 d . . .
H114 H 0.7434 0.1785 0.0684 0.064 Uiso 1 1 calc R . .
C115 C 0.6545(5) 0.1273(2) 0.0562(4) 0.0591(16) Uani 1 1 d . . .
H115 H 0.6133 0.1331 -0.0062 0.071 Uiso 1 1 calc R . .
C116 C 0.6398(4) 0.0919(2) 0.1065(5) 0.0562(16) Uani 1 1 d . . .
H116 H 0.5902 0.0729 0.0774 0.067 Uiso 1 1 calc R . .
C117 C 0.6987(4) 0.08495(18) 0.1994(4) 0.0465(13) Uani 1 1 d . . .
H117 H 0.6861 0.0615 0.2344 0.056 Uiso 1 1 calc R . .
C118 C 0.8083(4) 0.19721(14) 0.3891(4) 0.0371(11) Uani 1 1 d . . .
H11E H 0.8153 0.1959 0.4632 0.045 Uiso 1 1 calc R . .
H11F H 0.7371 0.1870 0.3628 0.045 Uiso 1 1 calc R . .
C119 C 0.8149(4) 0.24073(15) 0.3578(4) 0.0382(11) Uani 1 1 d . . .
C120 C 0.8757(4) 0.26810(16) 0.4215(4) 0.0429(12) Uani 1 1 d . . .
H120 H 0.9116 0.2596 0.4843 0.052 Uiso 1 1 calc R . .
C121 C 0.8826(4) 0.30666(14) 0.3927(4) 0.0340(10) Uani 1 1 d . . .
H121 H 0.9236 0.3243 0.4368 0.041 Uiso 1 1 calc R . .
C122 C 0.8338(5) 0.32073(17) 0.3045(5) 0.0543(15) Uani 1 1 d . . .
H122 H 0.8420 0.3476 0.2875 0.065 Uiso 1 1 calc R . .
C123 C 0.7605(4) 0.25550(16) 0.2659(4) 0.0462(13) Uani 1 1 d . . .
H123 H 0.7169 0.2381 0.2232 0.055 Uiso 1 1 calc R . .
C21 C 0.1163(4) 0.02204(15) 0.1145(3) 0.0363(11) Uani 1 1 d . . .
C22 C 0.2836(4) -0.00964(18) 0.1240(4) 0.0509(14) Uani 1 1 d . . .
H22 H 0.3580 -0.0081 0.1225 0.061 Uiso 1 1 calc R . .
C23 C 0.2387(5) -0.04673(18) 0.1392(4) 0.0547(15) Uani 1 1 d . . .
H23 H 0.2823 -0.0695 0.1469 0.066 Uiso 1 1 calc R . .
C24 C 0.1299(5) -0.04990(17) 0.1429(4) 0.0471(13) Uani 1 1 d . . .
H24 H 0.0990 -0.0748 0.1534 0.057 Uiso 1 1 calc R . .
C25 C 0.0638(4) -0.01428(15) 0.1304(3) 0.0367(11) Uani 1 1 d . . .
C26 C -0.0479(4) -0.01510(16) 0.1323(3) 0.0390(11) Uani 1 1 d . . .
H26 H -0.0830 -0.0393 0.1415 0.047 Uiso 1 1 calc R . .
C27 C -0.1055(4) 0.02031(15) 0.1205(4) 0.0370(11) Uani 1 1 d . . .
H27 H -0.1796 0.0199 0.1238 0.044 Uiso 1 1 calc R . .
C28 C -0.0548(4) 0.05697(15) 0.1036(3) 0.0368(11) Uani 1 1 d . . .
H28 H -0.0957 0.0804 0.0960 0.044 Uiso 1 1 calc R . .
C29 C 0.0556(4) 0.05872(14) 0.0980(3) 0.0323(10) Uani 1 1 d . . .
C210 C 0.0736(4) 0.12680(15) 0.0364(4) 0.0395(11) Uani 1 1 d . . .
C211 C 0.1580(4) 0.15917(19) 0.0200(4) 0.0523(14) Uani 1 1 d . . .
H21A H 0.1629 0.1613 -0.0527 0.063 Uiso 1 1 calc R . .
H21B H 0.1333 0.1849 0.0426 0.063 Uiso 1 1 calc R . .
C212 C 0.2710(4) 0.16123(17) 0.1852(4) 0.0446(12) Uani 1 1 d . . .
H21C H 0.2025 0.1546 0.2085 0.053 Uiso 1 1 calc R . .
H21D H 0.2829 0.1899 0.1944 0.053 Uiso 1 1 calc R . .
C213 C 0.3602(4) 0.13873(18) 0.2479(4) 0.0461(13) Uani 1 1 d . . .
C214 C 0.4254(4) 0.1552(2) 0.3291(4) 0.0541(15) Uani 1 1 d . . .
H214 H 0.4187 0.1823 0.3450 0.065 Uiso 1 1 calc R . .
C215 C 0.5014(5) 0.1316(2) 0.3877(5) 0.0642(18) Uani 1 1 d . . .
H215 H 0.5460 0.1427 0.4427 0.077 Uiso 1 1 calc R . .
C216 C 0.5107(4) 0.0912(2) 0.3638(5) 0.0578(16) Uani 1 1 d . . .
H216 H 0.5593 0.0744 0.4031 0.069 Uiso 1 1 calc R . .
C217 C 0.4444(4) 0.07693(19) 0.2790(4) 0.0498(14) Uani 1 1 d . . .
H217 H 0.4513 0.0501 0.2609 0.060 Uiso 1 1 calc R . .
C218 C 0.3549(5) 0.17078(18) 0.0275(5) 0.0523(14) Uani 1 1 d . . .
H21E H 0.3486 0.1632 -0.0441 0.063 Uiso 1 1 calc R . .
H21F H 0.4237 0.1606 0.0607 0.063 Uiso 1 1 calc R . .
C219 C 0.3557(3) 0.21608(10) 0.0349(3) 0.0468(13) Uani 1 1 d G . .
C220 C 0.4199(3) 0.23413(11) 0.1166(3) 0.0525(14) Uani 1 1 d G . .
H220 H 0.4654 0.2185 0.1624 0.063 Uiso 1 1 calc R . .
C221 C 0.4163(4) 0.27560(11) 0.1299(3) 0.080(2) Uani 1 1 d G . .
H221 H 0.4593 0.2877 0.1846 0.096 Uiso 1 1 calc R . .
C222 C 0.3484(4) 0.29903(9) 0.0615(4) 0.096(3) Uani 1 1 d G . .
H222 H 0.3460 0.3268 0.0704 0.115 Uiso 1 1 calc R . .
N25 N 0.2841(3) 0.28098(15) -0.0202(4) 0.101(3) Uani 1 1 d G . .
C223 C 0.2878(3) 0.23951(16) -0.0335(3) 0.075(2) Uani 1 1 d G . .
H223 H 0.2448 0.2274 -0.0881 0.090 Uiso 1 1 calc R . .
N31 N 0.5876(4) 0.2554(2) 0.4406(5) 0.0670(15) Uani 1 1 d . . .
O31 O 0.5884(6) 0.29191(19) 0.4402(6) 0.124(3) Uani 1 1 d . . .
O32 O 0.5452(5) 0.2375(2) 0.3708(5) 0.109(2) Uani 1 1 d . . .
O33 O 0.6359(7) 0.2392(3) 0.5142(7) 0.141(3) Uani 1 1 d U . .
N41 N 0.0790(4) 0.25714(17) 0.1892(4) 0.0717(15) Uani 1 1 d DU . .
O41 O 0.0706(7) 0.2650(3) 0.2819(4) 0.076(3) Uiso 0.50 1 d PD A 1
O42 O -0.0016(8) 0.2436(6) 0.1309(7) 0.146(6) Uiso 0.50 1 d PD A 1
O43 O 0.1662(9) 0.2651(6) 0.1538(9) 0.189(8) Uiso 0.50 1 d PD A 1
O41* O 0.0256(14) 0.2896(3) 0.1790(19) 0.253(11) Uiso 0.50 1 d PD A 2
O42* O 0.0443(9) 0.2263(3) 0.1386(8) 0.105(4) Uiso 0.50 1 d PD A 2
O43* O 0.1714(8) 0.2564(4) 0.2419(11) 0.147(6) Uiso 0.50 1 d PD A 2
O1S O 0.4281(5) 0.00918(19) 0.6832(5) 0.102(2) Uani 1 1 d . . .
H1S H 0.4253 0.0194 0.7394 0.153 Uiso 1 1 calc R . .
C1S C 0.4696(10) 0.0377(3) 0.6177(8) 0.120(4) Uani 1 1 d . . .
H1S1 H 0.4174 0.0588 0.6012 0.180 Uiso 1 1 calc R . .
H1S2 H 0.4839 0.0246 0.5560 0.180 Uiso 1 1 calc R . .
H1S3 H 0.5355 0.0491 0.6519 0.180 Uiso 1 1 calc R . .
O2S O 0.2216(7) 0.1596(2) 0.7660(7) 0.141(3) Uani 1 1 d . . .
H2S H 0.2145 0.1808 0.7342 0.211 Uiso 1 1 calc R . .
C2S C 0.1454(9) 0.1333(4) 0.7255(9) 0.124(3) Uani 1 1 d U . .
H2S1 H 0.1708 0.1063 0.7393 0.185 Uiso 1 1 calc R . .
H2S2 H 0.1310 0.1373 0.6528 0.185 Uiso 1 1 calc R . .
H2S3 H 0.0802 0.1375 0.7555 0.185 Uiso 1 1 calc R . .
O3S O 0.5074(10) 0.3644(4) 0.2676(10) 0.113(4) Uiso 0.50 1 d PD . .
C3S C 0.4022(12) 0.3813(6) 0.2084(14) 0.106(6) Uiso 0.50 1 d PD . .

loop_
_atom_site_aniso_label
_atom_site_aniso_U_11
_atom_site_aniso_U_22
_atom_site_aniso_U_33
_atom_site_aniso_U_23
_atom_site_aniso_U_13
_atom_site_aniso_U_12
Zn1 0.0298(3) 0.0382(3) 0.0329(3) -0.0004(2) 0.0035(2) 0.0024(2)
Zn2 0.0306(3) 0.0576(4) 0.0412(4) -0.0100(3) 0.0040(2) -0.0018(3)
N11 0.035(2) 0.044(2) 0.027(2) 0.0041(17) 0.0043(16) 0.0042(18)
N12 0.031(2) 0.038(2) 0.040(2) -0.0013(18) 0.0041(17) 0.0036(17)
N13 0.036(2) 0.036(2) 0.043(2) -0.0010(18) 0.0097(18) 0.0036(17)
N14 0.032(2) 0.043(2) 0.032(2) -0.0042(18) 0.0014(17) 0.0044(17)
N15 0.079(4) 0.058(4) 0.076(4) 0.002(3) 0.007(3) 0.004(3)
N16 0.051(3) 0.038(2) 0.037(2) -0.0021(18) 0.009(2) 0.0097(19)
N21 0.031(2) 0.053(3) 0.040(2) -0.011(2) 0.0014(17) 0.0069(19)
N22 0.033(2) 0.039(2) 0.040(2) -0.0050(19) 0.0065(18) -0.0023(17)
N23 0.042(2) 0.056(3) 0.035(2) -0.004(2) 0.0110(18) -0.010(2)
N24 0.032(2) 0.058(3) 0.042(2) -0.008(2) 0.0075(19) -0.0057(19)
N26 0.053(3) 0.075(4) 0.046(3) -0.003(3) 0.007(2) 0.003(3)
O11 0.033(2) 0.059(2) 0.070(3) -0.008(2) 0.0052(18) -0.0035(17)
O12 0.039(2) 0.067(3) 0.042(2) -0.0099(18) 0.0082(16) 0.0012(17)
O13 0.090(3) 0.070(3) 0.056(3) -0.012(2) 0.040(3) -0.007(2)
O14 0.049(2) 0.071(3) 0.059(3) -0.008(2) -0.0017(19) -0.007(2)
O21 0.037(2) 0.040(2) 0.060(2) 0.0076(17) -0.0009(17) -0.0008(15)
O22 0.065(3) 0.188(7) 0.066(3) 0.002(4) -0.002(3) -0.037(4)
O23 0.042(2) 0.149(5) 0.068(3) -0.055(3) 0.013(2) -0.019(3)
O24 0.100(4) 0.178(6) 0.066(3) -0.020(4) 0.027(3) 0.061(4)
C11 0.037(3) 0.044(3) 0.025(2) 0.004(2) 0.0040(19) 0.008(2)
C12 0.041(3) 0.047(3) 0.030(2) 0.003(2) 0.007(2) 0.001(2)
C13 0.057(3) 0.044(3) 0.028(2) 0.001(2) 0.004(2) -0.003(2)
C14 0.060(3) 0.036(3) 0.029(2) 0.003(2) 0.006(2) 0.008(2)
C15 0.050(3) 0.048(3) 0.020(2) 0.006(2) 0.004(2) 0.010(2)
C16 0.051(3) 0.049(3) 0.034(3) 0.008(2) 0.008(2) 0.020(3)
C17 0.042(3) 0.059(4) 0.034(3) 0.009(2) 0.006(2) 0.014(3)
C18 0.034(3) 0.046(3) 0.035(3) 0.002(2) 0.006(2) 0.005(2)
C19 0.037(3) 0.042(3) 0.029(2) 0.003(2) 0.004(2) 0.005(2)
C110 0.038(3) 0.048(3) 0.032(2) 0.000(2) 0.000(2) -0.004(2)
C111 0.041(3) 0.040(3) 0.051(3) -0.005(2) 0.005(2) -0.003(2)
C112 0.038(3) 0.046(3) 0.042(3) 0.004(2) 0.012(2) 0.006(2)
C113 0.039(3) 0.040(3) 0.033(2) 0.002(2) 0.010(2) 0.011(2)
C114 0.049(3) 0.070(4) 0.042(3) 0.011(3) 0.009(3) 0.016(3)
C115 0.047(3) 0.091(5) 0.036(3) 0.002(3) -0.006(3) 0.013(3)
C116 0.034(3) 0.079(4) 0.053(4) -0.018(3) -0.001(3) 0.005(3)
C117 0.033(3) 0.063(4) 0.044(3) -0.004(3) 0.005(2) 0.005(2)
C118 0.037(3) 0.034(3) 0.042(3) -0.002(2) 0.009(2) 0.003(2)
C119 0.039(3) 0.034(3) 0.042(3) -0.001(2) 0.009(2) 0.004(2)
C120 0.041(3) 0.044(3) 0.044(3) -0.004(2) 0.009(2) 0.003(2)
C121 0.034(2) 0.025(2) 0.043(3) -0.007(2) 0.008(2) -0.0044(18)
C122 0.070(4) 0.037(3) 0.059(4) -0.004(3) 0.020(3) -0.008(3)
C123 0.050(3) 0.035(3) 0.053(3) -0.001(2) 0.004(3) 0.000(2)
C21 0.037(3) 0.043(3) 0.028(2) -0.009(2) 0.001(2) 0.003(2)
C22 0.040(3) 0.063(4) 0.046(3) -0.013(3) -0.008(2) 0.012(3)
C23 0.065(4) 0.049(4) 0.047(3) -0.007(3) -0.005(3) 0.022(3)
C24 0.062(4) 0.041(3) 0.037(3) -0.007(2) 0.000(2) 0.010(2)
C25 0.047(3) 0.041(3) 0.021(2) -0.0075(19) 0.001(2) 0.004(2)
C26 0.048(3) 0.041(3) 0.027(2) -0.003(2) 0.002(2) -0.004(2)
C27 0.035(2) 0.045(3) 0.032(2) -0.002(2) 0.007(2) -0.003(2)
C28 0.040(3) 0.039(3) 0.030(2) -0.004(2) 0.004(2) 0.004(2)
C29 0.037(2) 0.034(3) 0.025(2) -0.0049(19) 0.0000(19) -0.0013(19)
C210 0.043(3) 0.040(3) 0.037(3) -0.003(2) 0.010(2) -0.005(2)
C211 0.048(3) 0.060(4) 0.048(3) 0.007(3) 0.004(3) -0.012(3)
C212 0.038(3) 0.053(3) 0.044(3) -0.012(2) 0.012(2) -0.009(2)
C213 0.035(3) 0.068(4) 0.037(3) -0.011(3) 0.012(2) -0.010(2)
C214 0.043(3) 0.072(4) 0.049(3) -0.019(3) 0.013(3) -0.011(3)
C215 0.043(3) 0.099(5) 0.049(3) -0.028(4) 0.001(3) -0.007(3)
C216 0.035(3) 0.091(5) 0.048(3) -0.004(3) 0.008(3) -0.003(3)
C217 0.038(3) 0.068(4) 0.044(3) -0.010(3) 0.006(2) -0.005(3)
C218 0.046(3) 0.066(4) 0.049(3) -0.006(3) 0.024(3) -0.012(3)
C219 0.029(3) 0.070(4) 0.042(3) 0.013(3) 0.008(2) -0.003(2)
C220 0.048(3) 0.048(3) 0.061(4) 0.011(3) 0.002(3) 0.000(2)
C221 0.104(6) 0.058(4) 0.084(5) 0.011(4) 0.036(5) 0.003(4)
C222 0.083(6) 0.073(5) 0.143(8) 0.050(6) 0.054(6) 0.027(4)
N25 0.051(4) 0.105(6) 0.154(7) 0.079(5) 0.038(4) 0.014(3)
C223 0.045(3) 0.116(7) 0.062(4) 0.045(4) -0.003(3) -0.027(4)
N31 0.051(3) 0.083(5) 0.069(4) -0.009(3) 0.016(3) 0.007(3)
O31 0.132(6) 0.067(4) 0.178(7) -0.053(4) 0.040(5) -0.025(4)
O32 0.098(4) 0.120(5) 0.109(5) -0.048(4) 0.015(4) -0.047(4)
O33 0.138(3) 0.149(3) 0.137(3) 0.007(2) 0.026(2) 0.013(2)
N41 0.0713(17) 0.0717(18) 0.0726(18) -0.0001(10) 0.0111(10) -0.0025(10)
O1S 0.102(4) 0.093(4) 0.107(5) -0.054(4) 0.003(4) 0.000(3)
C1S 0.162(10) 0.107(8) 0.092(7) -0.012(6) 0.023(7) 0.011(7)
O2S 0.122(6) 0.122(6) 0.168(7) -0.008(5) -0.020(5) -0.001(5)
C2S 0.125(4) 0.121(4) 0.123(4) -0.001(2) 0.009(2) -0.004(2)

loop_
_atom_type_symbol
_atom_type_description
_atom_type_scat_dispersion_real
_atom_type_scat_dispersion_imag
_atom_type_scat_source
C C 0.0033 0.0016 'International Tables Vol C Tables 4.2.6.8 and 6.1.1.4'
H H 0.0000 0.0000 'International Tables Vol C Tables 4.2.6.8 and 6.1.1.4'
N N 0.0061 0.0033 'International Tables Vol C Tables 4.2.6.8 and 6.1.1.4'
O O 0.0106 0.0060 'International Tables Vol C Tables 4.2.6.8 and 6.1.1.4'
Zn Zn 0.2839 1.4301 'International Tables Vol C Tables 4.2.6.8 and 6.1.1.4'

loop_
_geom_angle_atom_site_label_1
_geom_angle_atom_site_label_2
_geom_angle_atom_site_label_3
_geom_angle
N12 Zn1 O12 141.01(16)
N12 Zn1 N14 119.32(16)
O12 Zn1 N14 99.31(15)
N12 Zn1 N11 80.59(16)
O12 Zn1 N11 98.36(15)
N14 Zn1 N11 100.65(15)
N12 Zn1 N13 79.11(15)
O12 Zn1 N13 104.83(15)
N14 Zn1 N13 79.39(16)
N11 Zn1 N13 156.53(15)
N22 Zn2 O23 143.64(18)
N22 Zn2 N24 119.00(17)
O23 Zn2 N24 95.84(17)
N22 Zn2 N21 81.00(16)
O23 Zn2 N21 100.2(2)
N24 Zn2 N21 106.07(17)
N22 Zn2 N23 78.36(16)
O23 Zn2 N23 99.2(2)
N24 Zn2 N23 80.33(17)
N21 Zn2 N23 158.85(15)
C12 N11 C11 119.3(4)
C12 N11 Zn1 129.1(3)
C11 N11 Zn1 111.6(3)
C110 N12 C19 124.4(4)
C110 N12 Zn1 119.5(3)
C19 N12 Zn1 116.0(3)
C111 N13 C112 110.7(4)
C111 N13 C118 112.7(4)
C112 N13 C118 112.7(4)
C111 N13 Zn1 104.5(3)
C112 N13 Zn1 100.1(3)
C118 N13 Zn1 115.2(3)
C113 N14 C117 118.7(4)
C113 N14 Zn1 114.4(3)
C117 N14 Zn1 127.0(4)
C123 N15 C122 117.3(5)
O13 N16 O14 123.2(5)
O13 N16 O12 118.9(5)
O14 N16 O12 117.9(4)
C22 N21 C21 118.7(5)
C22 N21 Zn2 130.1(4)
C21 N21 Zn2 111.2(3)
C210 N22 C29 124.7(4)
C210 N22 Zn2 119.6(3)
C29 N22 Zn2 114.8(3)
C211 N23 C218 113.5(4)
C211 N23 C212 110.7(4)
C218 N23 C212 111.5(4)
C211 N23 Zn2 105.3(3)
C218 N23 Zn2 116.1(3)
C212 N23 Zn2 98.5(3)
C217 N24 C213 118.6(5)
C217 N24 Zn2 127.7(4)
C213 N24 Zn2 113.5(4)
O24 N26 O22 123.4(6)
O24 N26 O23 119.5(6)
O22 N26 O23 116.9(5)
N16 O12 Zn1 112.2(3)
N26 O23 Zn2 119.0(4)
N11 C11 C15 121.2(5)
N11 C11 C19 117.8(4)
C15 C11 C19 120.9(4)
N11 C12 C13 121.8(5)
N11 C12 H12 119.1
C13 C12 H12 119.1
C14 C13 C12 119.8(5)
C14 C13 H13 120.1
C12 C13 H13 120.1
C13 C14 C15 120.0(5)
C13 C14 H14 120.0
C15 C14 H14 120.0
C14 C15 C11 117.9(5)
C14 C15 C16 124.0(5)
C11 C15 C16 118.2(5)
C17 C16 C15 119.6(5)
C17 C16 H16 120.2
C15 C16 H16 120.2
C16 C17 C18 122.6(5)
C16 C17 H17 118.7
C18 C17 H17 118.7
C19 C18 C17 121.0(5)
C19 C18 H18 119.5
C17 C18 H18 119.5
C18 C19 N12 128.4(5)
C18 C19 C11 117.6(4)
N12 C19 C11 113.9(4)
O11 C110 N12 127.4(5)
O11 C110 C111 118.7(5)
N12 C110 C111 113.9(4)
N13 C111 C110 113.4(4)
N13 C111 H11A 108.9
C110 C111 H11A 108.9
N13 C111 H11B 108.9
C110 C111 H11B 108.9
H11A C111 H11B 107.7
N13 C112 C113 110.7(4)
N13 C112 H11C 109.5
C113 C112 H11C 109.5
N13 C112 H11D 109.5
C113 C112 H11D 109.5
H11C C112 H11D 108.1
N14 C113 C114 122.0(5)
N14 C113 C112 115.3(4)
C114 C113 C112 122.6(5)
C113 C114 C115 119.0(6)
C113 C114 H114 120.5
C115 C114 H114 120.5
C116 C115 C114 118.6(5)
C116 C115 H115 120.7
C114 C115 H115 120.7
C117 C116 C115 119.3(6)
C117 C116 H116 120.3
C115 C116 H116 120.3
N14 C117 C116 122.3(6)
N14 C117 H117 118.8
C116 C117 H117 118.8
N13 C118 C119 114.9(4)
N13 C118 H11E 108.5
C119 C118 H11E 108.5
N13 C118 H11F 108.5
C119 C118 H11F 108.5
H11E C118 H11F 107.5
C120 C119 C123 117.2(5)
C120 C119 C118 120.4(5)
C123 C119 C118 122.4(5)
C121 C120 C119 120.2(5)
C121 C120 H120 119.9
C119 C120 H120 119.9
C122 C121 C120 123.1(5)
C122 C121 H121 118.4
C120 C121 H121 118.4
C121 C122 N15 120.3(5)
C121 C122 H122 119.9
N15 C122 H122 119.9
N15 C123 C119 121.9(5)
N15 C123 H123 119.0
C119 C123 H123 119.0
N21 C21 C25 122.0(4)
N21 C21 C29 117.6(4)
C25 C21 C29 120.4(4)
N21 C22 C23 123.2(5)
N21 C22 H22 118.4
C23 C22 H22 118.4
C24 C23 C22 119.8(5)
C24 C23 H23 120.1
C22 C23 H23 120.1
C23 C24 C25 119.2(5)
C23 C24 H24 120.4
C25 C24 H24 120.4
C26 C25 C21 120.4(5)
C26 C25 C24 122.6(5)
C21 C25 C24 117.0(5)
C27 C26 C25 119.2(5)
C27 C26 H26 120.4
C25 C26 H26 120.4
C26 C27 C28 121.4(5)
C26 C27 H27 119.3
C28 C27 H27 119.3
C29 C28 C27 121.0(5)
C29 C28 H28 119.5
C27 C28 H28 119.5
C28 C29 N22 127.4(4)
C28 C29 C21 117.6(4)
N22 C29 C21 115.1(4)
O21 C210 N22 127.3(5)
O21 C210 C211 118.4(5)
N22 C210 C211 114.4(4)
N23 C211 C210 113.7(5)
N23 C211 H21A 108.8
C210 C211 H21A 108.8
N23 C211 H21B 108.8
C210 C211 H21B 108.8
H21A C211 H21B 107.7
N23 C212 C213 111.0(4)
N23 C212 H21C 109.4
C213 C212 H21C 109.4
N23 C212 H21D 109.4
C213 C212 H21D 109.4
H21C C212 H21D 108.0
N24 C213 C214 120.7(5)
N24 C213 C212 115.7(4)
C214 C213 C212 123.6(5)
C213 C214 C215 120.0(6)
C213 C214 H214 120.0
C215 C214 H214 120.0
C214 C215 C216 119.6(5)
C214 C215 H215 120.2
C216 C215 H215 120.2
C217 C216 C215 117.1(6)
C217 C216 H216 121.4
C215 C216 H216 121.4
N24 C217 C216 123.9(6)
N24 C217 H217 118.1
C216 C217 H217 118.1
N23 C218 C219 114.4(4)
N23 C218 H21E 108.7
C219 C218 H21E 108.7
N23 C218 H21F 108.7
C219 C218 H21F 108.7
H21E C218 H21F 107.6
C220 C219 C223 120.0
C220 C219 C218 118.6(3)
C223 C219 C218 121.2(3)
C219 C220 C221 120.0
C219 C220 H220 120.0
C221 C220 H220 120.0
C222 C221 C220 120.0
C222 C221 H221 120.0
C220 C221 H221 120.0
C221 C222 N25 120.0
C221 C222 H222 120.0
N25 C222 H222 120.0
C222 N25 C223 120.0
N25 C223 C219 120.0
N25 C223 H223 120.0
C219 C223 H223 120.0
O32 N31 O33 122.5(9)
O32 N31 O31 120.7(8)
O33 N31 O31 116.7(8)
O42 N41 O43* 157.0(9)
O42 N41 O41* 82.7(9)
O43* N41 O41* 120.2(2)
O42 N41 O43 120.2(2)
O43* N41 O43 56.1(9)
O41* N41 O43 104.3(16)
O42 N41 O41 119.9(2)
O43* N41 O41 70.0(8)
O41* N41 O41 79.5(12)
O43 N41 O41 119.7(2)
O42 N41 O42* 37.3(9)
O43* N41 O42* 119.7(2)
O41* N41 O42* 119.7(2)
O43 N41 O42* 103.0(10)
O41 N41 O42* 127.4(9)
C1S O1S H1S 109.5
O1S C1S H1S1 109.5
O1S C1S H1S2 109.5
H1S1 C1S H1S2 109.5
O1S C1S H1S3 109.5
H1S1 C1S H1S3 109.5
H1S2 C1S H1S3 109.5
C2S O2S H2S 109.5
O2S C2S H2S1 109.5
O2S C2S H2S2 109.5
H2S1 C2S H2S2 109.5
O2S C2S H2S3 109.5
H2S1 C2S H2S3 109.5
H2S2 C2S H2S3 109.5

loop_
_geom_bond_atom_site_label_1
_geom_bond_atom_site_label_2
_geom_bond_distance
Zn1 N12 1.998(4)
Zn1 O12 2.026(4)
Zn1 N14 2.072(4)
Zn1 N11 2.096(4)
Zn1 N13 2.241(4)
Zn2 N22 2.006(4)
Zn2 O23 2.015(4)
Zn2 N24 2.050(4)
Zn2 N21 2.096(5)
Zn2 N23 2.261(5)
N11 C12 1.335(6)
N11 C11 1.368(6)
N12 C110 1.349(6)
N12 C19 1.394(6)
N13 C111 1.469(6)
N13 C112 1.471(6)
N13 C118 1.490(6)
N14 C113 1.330(6)
N14 C117 1.345(7)
N15 C123 1.384(7)
N15 C122 1.403(8)
N16 O13 1.223(6)
N16 O14 1.231(6)
N16 O12 1.279(5)
N21 C22 1.324(7)
N21 C21 1.377(6)
N22 C210 1.341(7)
N22 C29 1.394(6)
N23 C211 1.465(7)
N23 C218 1.490(6)
N23 C212 1.493(6)
N24 C217 1.331(7)
N24 C213 1.364(7)
N26 O24 1.203(7)
N26 O22 1.212(7)
N26 O23 1.254(6)
O11 C110 1.247(6)
O21 C210 1.244(6)
C11 C15 1.422(7)
C11 C19 1.444(7)
C12 C13 1.403(7)
C12 H12 0.9300
C13 C14 1.364(7)
C13 H13 0.9300
C14 C15 1.396(7)
C14 H14 0.9300
C15 C16 1.435(7)
C16 C17 1.358(8)
C16 H16 0.9300
C17 C18 1.395(7)
C17 H17 0.9300
C18 C19 1.390(6)
C18 H18 0.9300
C110 C111 1.527(7)
C111 H11A 0.9700
C111 H11B 0.9700
C112 C113 1.523(7)
C112 H11C 0.9700
C112 H11D 0.9700
C113 C114 1.377(7)
C114 C115 1.388(9)
C114 H114 0.9300
C115 C116 1.373(9)
C115 H115 0.9300
C116 C117 1.362(8)
C116 H116 0.9300
C117 H117 0.9300
C118 C119 1.508(7)
C118 H11E 0.9700
C118 H11F 0.9700
C119 C120 1.392(7)
C119 C123 1.396(7)
C120 C121 1.342(7)
C120 H120 0.9300
C121 C122 1.324(8)
C121 H121 0.9300
C122 H122 0.9300
C123 H123 0.9300
C21 C25 1.401(7)
C21 C29 1.436(7)
C22 C23 1.379(9)
C22 H22 0.9300
C23 C24 1.367(8)
C23 H23 0.9300
C24 C25 1.438(7)
C24 H24 0.9300
C25 C26 1.396(7)
C26 C27 1.376(7)
C26 H26 0.9300
C27 C28 1.403(7)
C27 H27 0.9300
C28 C29 1.388(7)
C28 H28 0.9300
C210 C211 1.539(7)
C211 H21A 0.9700
C211 H21B 0.9700
C212 C213 1.495(8)
C212 H21C 0.9700
C212 H21D 0.9700
C213 C214 1.370(8)
C214 C215 1.384(9)
C214 H214 0.9300
C215 C216 1.387(10)
C215 H215 0.9300
C216 C217 1.382(8)
C216 H216 0.9300
C217 H217 0.9300
C218 C219 1.508(7)
C218 H21E 0.9700
C218 H21F 0.9700
C219 C220 1.3900
C219 C223 1.3900
C220 C221 1.3900
C220 H220 0.9300
C221 C222 1.3900
C221 H221 0.9300
C222 N25 1.3900
C222 H222 0.9300
N25 C223 1.3900
C223 H223 0.9300
N31 O32 1.162(7)
N31 O33 1.199(9)
N31 O31 1.213(8)
N41 O42 1.2634(19)
N41 O43* 1.2642(19)
N41 O41* 1.2646(19)
N41 O43 1.2649(19)
N41 O41 1.2673(18)
N41 O42* 1.2675(19)
O1S C1S 1.424(11)
O1S H1S 0.8200
C1S H1S1 0.9600
C1S H1S2 0.9600
C1S H1S3 0.9600
O2S C2S 1.348(12)
O2S H2S 0.8200
C2S H2S1 0.9600
C2S H2S2 0.9600
C2S H2S3 0.9600
O3S C3S 1.540(2)

loop_
_geom_torsion_atom_site_label_1
_geom_torsion_atom_site_label_2
_geom_torsion_atom_site_label_3
_geom_torsion_atom_site_label_4
_geom_torsion
N12 Zn1 N11 C12 178.8(4)
O12 Zn1 N11 C12 38.2(4)
N14 Zn1 N11 C12 -63.0(4)
N13 Zn1 N11 C12 -150.8(4)
N12 Zn1 N11 C11 -2.2(3)
O12 Zn1 N11 C11 -142.7(3)
N14 Zn1 N11 C11 116.1(3)
N13 Zn1 N11 C11 28.2(6)
O12 Zn1 N12 C110 -84.1(4)
N14 Zn1 N12 C110 87.2(4)
N11 Zn1 N12 C110 -175.8(4)
N13 Zn1 N12 C110 16.1(4)
O12 Zn1 N12 C19 92.8(4)
N14 Zn1 N12 C19 -95.9(3)
N11 Zn1 N12 C19 1.1(3)
N13 Zn1 N12 C19 -167.0(4)
N12 Zn1 N13 C111 -25.5(3)
O12 Zn1 N13 C111 114.6(3)
N14 Zn1 N13 C111 -148.5(3)
N11 Zn1 N13 C111 -56.1(5)
N12 Zn1 N13 C112 89.1(3)
O12 Zn1 N13 C112 -130.7(3)
N14 Zn1 N13 C112 -33.8(3)
N11 Zn1 N13 C112 58.6(5)
N12 Zn1 N13 C118 -149.8(4)
O12 Zn1 N13 C118 -9.6(4)
N14 Zn1 N13 C118 87.3(3)
N11 Zn1 N13 C118 179.7(3)
N12 Zn1 N14 C113 -54.8(4)
O12 Zn1 N14 C113 119.6(3)
N11 Zn1 N14 C113 -140.0(3)
N13 Zn1 N14 C113 16.2(3)
N12 Zn1 N14 C117 125.5(4)
O12 Zn1 N14 C117 -60.0(4)
N11 Zn1 N14 C117 40.4(4)
N13 Zn1 N14 C117 -163.5(4)
N22 Zn2 N21 C22 177.0(5)
O23 Zn2 N21 C22 33.9(5)
N24 Zn2 N21 C22 -65.3(5)
N23 Zn2 N21 C22 -170.4(4)
N22 Zn2 N21 C21 -4.5(3)
O23 Zn2 N21 C21 -147.6(3)
N24 Zn2 N21 C21 113.2(3)
N23 Zn2 N21 C21 8.2(6)
O23 Zn2 N22 C210 -69.1(5)
N24 Zn2 N22 C210 92.5(4)
N21 Zn2 N22 C210 -164.0(4)
N23 Zn2 N22 C210 20.6(4)
O23 Zn2 N22 C29 100.5(4)
N24 Zn2 N22 C29 -97.9(3)
N21 Zn2 N22 C29 5.6(3)
N23 Zn2 N22 C29 -169.8(3)
N22 Zn2 N23 C211 -25.3(3)
O23 Zn2 N23 C211 117.8(3)
N24 Zn2 N23 C211 -147.8(3)
N21 Zn2 N23 C211 -38.1(6)
N22 Zn2 N23 C218 -151.9(4)
O23 Zn2 N23 C218 -8.8(4)
N24 Zn2 N23 C218 85.6(4)
N21 Zn2 N23 C218 -164.6(4)
N22 Zn2 N23 C212 89.0(3)
O23 Zn2 N23 C212 -127.9(3)
N24 Zn2 N23 C212 -33.5(3)
N21 Zn2 N23 C212 76.2(5)
N22 Zn2 N24 C217 128.5(4)
O23 Zn2 N24 C217 -62.3(5)
N21 Zn2 N24 C217 40.1(5)
N23 Zn2 N24 C217 -160.6(5)
N22 Zn2 N24 C213 -55.5(4)
O23 Zn2 N24 C213 113.7(4)
N21 Zn2 N24 C213 -143.9(3)
N23 Zn2 N24 C213 15.4(3)
O13 N16 O12 Zn1 -176.2(4)
O14 N16 O12 Zn1 3.0(5)
N12 Zn1 O12 N16 19.4(5)
N14 Zn1 O12 N16 -153.0(3)
N11 Zn1 O12 N16 104.7(3)
N13 Zn1 O12 N16 -71.6(3)
O24 N26 O23 Zn2 -166.7(6)
O22 N26 O23 Zn2 18.2(8)
N22 Zn2 O23 N26 -27.3(8)
N24 Zn2 O23 N26 168.8(5)
N21 Zn2 O23 N26 61.3(6)
N23 Zn2 O23 N26 -110.0(5)
C12 N11 C11 C15 -0.2(6)
Zn1 N11 C11 C15 -179.4(3)
C12 N11 C11 C19 -177.9(4)
Zn1 N11 C11 C19 2.9(5)
C11 N11 C12 C13 -0.9(7)
Zn1 N11 C12 C13 178.1(3)
N11 C12 C13 C14 1.2(7)
C12 C13 C14 C15 -0.4(7)
C13 C14 C15 C11 -0.7(7)
C13 C14 C15 C16 178.7(4)
N11 C11 C15 C14 1.0(6)
C19 C11 C15 C14 178.6(4)
N11 C11 C15 C16 -178.4(4)
C19 C11 C15 C16 -0.8(6)
C14 C15 C16 C17 179.9(5)
C11 C15 C16 C17 -0.7(7)
C15 C16 C17 C18 1.6(7)
C16 C17 C18 C19 -1.0(7)
C17 C18 C19 N12 -179.2(5)
C17 C18 C19 C11 -0.6(7)
C110 N12 C19 C18 -4.6(8)
Zn1 N12 C19 C18 178.7(4)
C110 N12 C19 C11 176.8(4)
Zn1 N12 C19 C11 0.1(5)
N11 C11 C19 C18 179.1(4)
C15 C11 C19 C18 1.5(7)
N11 C11 C19 N12 -2.1(6)
C15 C11 C19 N12 -179.8(4)
C19 N12 C110 O11 0.8(8)
Zn1 N12 C110 O11 177.4(4)
C19 N12 C110 C111 -178.8(4)
Zn1 N12 C110 C111 -2.2(6)
C112 N13 C111 C110 -75.0(5)
C118 N13 C111 C110 157.8(4)
Zn1 N13 C111 C110 32.0(5)
O11 C110 C111 N13 157.9(4)
N12 C110 C111 N13 -22.5(6)
C111 N13 C112 C113 156.3(4)
C118 N13 C112 C113 -76.4(5)
Zn1 N13 C112 C113 46.4(4)
C117 N14 C113 C114 2.6(7)
Zn1 N14 C113 C114 -177.1(4)
C117 N14 C113 C112 -174.0(4)
Zn1 N14 C113 C112 6.3(5)
N13 C112 C113 N14 -39.3(6)
N13 C112 C113 C114 144.1(5)
N14 C113 C114 C115 -3.0(8)
C112 C113 C114 C115 173.3(5)
C113 C114 C115 C116 0.5(8)
C114 C115 C116 C117 2.3(9)
C113 N14 C117 C116 0.3(7)
Zn1 N14 C117 C116 179.9(4)
C115 C116 C117 N14 -2.8(8)
C111 N13 C118 C119 67.3(6)
C112 N13 C118 C119 -58.9(6)
Zn1 N13 C118 C119 -172.9(3)
N13 C118 C119 C120 -91.7(6)
N13 C118 C119 C123 89.1(6)
C123 C119 C120 C121 -1.7(7)
C118 C119 C120 C121 179.1(4)
C119 C120 C121 C122 -0.1(8)
C120 C121 C122 N15 1.1(8)
C123 N15 C122 C121 -0.1(9)
C122 N15 C123 C119 -1.8(8)
C120 C119 C123 N15 2.7(8)
C118 C119 C123 N15 -178.1(5)
C22 N21 C21 C25 -0.1(7)
Zn2 N21 C21 C25 -178.8(3)
C22 N21 C21 C29 -178.5(4)
Zn2 N21 C21 C29 2.8(5)
C21 N21 C22 C23 0.7(8)
Zn2 N21 C22 C23 179.1(4)
N21 C22 C23 C24 -0.7(9)
C22 C23 C24 C25 0.3(8)
N21 C21 C25 C26 -179.5(4)
C29 C21 C25 C26 -1.2(7)
N21 C21 C25 C24 -0.3(7)
C29 C21 C25 C24 178.0(4)
C23 C24 C25 C26 179.4(5)
C23 C24 C25 C21 0.3(7)
C21 C25 C26 C27 -1.3(7)
C24 C25 C26 C27 179.5(4)
C25 C26 C27 C28 1.9(7)
C26 C27 C28 C29 0.1(7)
C27 C28 C29 N22 177.1(4)
C27 C28 C29 C21 -2.6(7)
C210 N22 C29 C28 -16.4(7)
Zn2 N22 C29 C28 174.6(4)
C210 N22 C29 C21 163.3(4)
Zn2 N22 C29 C21 -5.7(5)
N21 C21 C29 C28 -178.5(4)
C25 C21 C29 C28 3.1(6)
N21 C21 C29 N22 1.8(6)
C25 C21 C29 N22 -176.6(4)
C29 N22 C210 O21 1.1(8)
Zn2 N22 C210 O21 169.6(4)
C29 N22 C210 C211 -179.1(4)
Zn2 N22 C210 C211 -10.5(6)
C218 N23 C211 C210 155.7(5)
C212 N23 C211 C210 -78.0(6)
Zn2 N23 C211 C210 27.6(5)
O21 C210 C211 N23 165.5(5)
N22 C210 C211 N23 -14.3(7)
C211 N23 C212 C213 157.2(4)
C218 N23 C212 C213 -75.3(6)
Zn2 N23 C212 C213 47.2(4)
C217 N24 C213 C214 2.4(7)
Zn2 N24 C213 C214 -174.0(4)
C217 N24 C213 C212 -175.4(4)
Zn2 N24 C213 C212 8.2(5)
N23 C212 C213 N24 -41.6(6)
N23 C212 C213 C214 140.7(5)
N24 C213 C214 C215 -2.1(8)
C212 C213 C214 C215 175.5(5)
C213 C214 C215 C216 -0.3(9)
C214 C215 C216 C217 2.1(9)
C213 N24 C217 C216 -0.4(8)
Zn2 N24 C217 C216 175.4(4)
C215 C216 C217 N24 -1.8(8)
C211 N23 C218 C219 67.3(6)
C212 N23 C218 C219 -58.5(6)
Zn2 N23 C218 C219 -170.3(3)
N23 C218 C219 C220 94.0(5)
N23 C218 C219 C223 -81.1(5)
C223 C219 C220 C221 0.0
C218 C219 C220 C221 -175.2(4)
C219 C220 C221 C222 0.0
C220 C221 C222 N25 0.0
C221 C222 N25 C223 0.0
C222 N25 C223 C219 0.0
C220 C219 C223 N25 0.0
C218 C219 C223 N25 175.1(4)
